data_7035175
loop_
_publ_author_name
'Pacheco, Mario'
'Cuevas, Alicia'
'Gonz\'alez-Platas, Javier'
'Lloret, Francesc'
'Julve, Miguel'
'Kremer, Carlos'

_publ_section_title
;
 The crystal structure and magnetic properties of
 3-pyridinecarboxylate-bridged Re(ii)M(ii) complexes (M = Cu, Ni, Co and
 Mn).
;
_journal_issue 25
_journal_name_full 'Dalton transactions (Cambridge, England : 2003)'
_journal_page_first 11636
_journal_page_last 11648
_journal_paper_doi 10.1039/c5dt01321f
_journal_volume 44
_journal_year 2015
_chemical_formula_moiety 'C20 H20 Br4 Mn N4 O5 Re, C14 H12 N2'
_chemical_formula_sum 'C34 H32 Br4 Mn N6 O5 Re'
_chemical_formula_weight 1165.43
_space_group_crystal_system monoclinic
_space_group_IT_number 14
_space_group_name_Hall '-P 2ybc'
_space_group_name_H-M_alt 'P 1 21/c 1'
_symmetry_space_group_name_Hall '-P 2ybc'
_symmetry_space_group_name_H-M 'P 1 21/c 1'
_atom_sites_solution_hydrogens mixed
_atom_sites_solution_primary iterative
_audit_creation_date 2015-03-23
_audit_creation_method
;
Olex2 1.2
(compiled 2015.01.26 svn.r3150 for OlexSys, GUI svn.r4998)
;
_audit_update_record
;
2015-03-23 deposited with the CCDC.
2015-05-14 downloaded from the CCDC.
;
_cell_angle_alpha 90
_cell_angle_beta 96.1198(13)
_cell_angle_gamma 90
_cell_formula_units_Z 4
_cell_length_a 10.96409(15)
_cell_length_b 19.3015(3)
_cell_length_c 18.0987(3)
_cell_measurement_reflns_used 8315
_cell_measurement_temperature 293(2)
_cell_measurement_theta_max 73.0810
_cell_measurement_theta_min 3.3220
_cell_volume 3808.28(10)
_computing_cell_refinement
;
CrysAlisPro, Agilent Technologies,
Version 1.171.37.33 (release 27-03-2014 CrysAlis171 .NET)
(compiled Mar 27 2014,17:12:48)
;
_computing_data_collection
;
CrysAlisPro, Agilent Technologies,
Version 1.171.37.33 (release 27-03-2014 CrysAlis171 .NET)
(compiled Mar 27 2014,17:12:48)
;
_computing_data_reduction
;
CrysAlisPro, Agilent Technologies,
Version 1.171.37.33 (release 27-03-2014 CrysAlis171 .NET)
(compiled Mar 27 2014,17:12:48)
;
_computing_molecular_graphics 'Olex2 (Dolomanov et al., 2009)'
_computing_publication_material 'Olex2 (Dolomanov et al., 2009)'
_computing_structure_refinement 'ShelXL (Sheldrick, 2008)'
_computing_structure_solution
;
Superflip (Palatinus & Chapuis, 2007;Palatinus & van der Lee, 2008;
Palatinus et al., 2012)
;
_diffrn_ambient_temperature 293(2)
_diffrn_detector 'CCD plate'
_diffrn_detector_area_resol_mean 5.2977
_diffrn_detector_type Atlas
_diffrn_measured_fraction_theta_full 1.000
_diffrn_measured_fraction_theta_max 1.000
_diffrn_measurement_details
;
  1 omega  -71.00  -15.00   1.0000    3.0000
omega____ theta____ kappa____ phi______ frames
    -      -40.5010  -38.0000 -150.0000 56

  2 omega  -69.00   30.00   1.0000    3.0000
omega____ theta____ kappa____ phi______ frames
    -      -40.5010   57.0000   60.0000 99

  3 omega -131.00 -106.00   1.0000   12.0000
omega____ theta____ kappa____ phi______ frames
    -      -61.5000 -111.0000 -180.0000 25

  4 omega -128.00  -82.00   1.0000   12.0000
omega____ theta____ kappa____ phi______ frames
    -      -61.5000 -111.0000   60.0000 46

  5 omega   65.00  157.00   1.0000   12.0000
omega____ theta____ kappa____ phi______ frames
    -      107.0604   15.0000  -30.0000 92

  6 omega   57.00  150.00   1.0000   12.0000
omega____ theta____ kappa____ phi______ frames
    -      107.0604  178.0000  -90.0000 93

  7 omega   29.00   55.00   1.0000   12.0000
omega____ theta____ kappa____ phi______ frames
    -      107.0604  -30.0000  -60.0000 26

  8 omega   37.00   90.00   1.0000   12.0000
omega____ theta____ kappa____ phi______ frames
    -      107.0604  -30.0000   30.0000 53

  9 omega   29.00   70.00   1.0000   12.0000
omega____ theta____ kappa____ phi______ frames
    -      107.0604  -30.0000    0.0000 41

 10 omega   26.00  107.00   1.0000   12.0000
omega____ theta____ kappa____ phi______ frames
    -      107.0604  -94.0000 -120.0000 81

 11 omega   32.00   94.00   1.0000   12.0000
omega____ theta____ kappa____ phi______ frames
    -      107.0604  -45.0000 -120.0000 62

 12 omega   42.00   74.00   1.0000   12.0000
omega____ theta____ kappa____ phi______ frames
    -      107.0604  -45.0000   90.0000 32
;
_diffrn_measurement_device 'four-circle diffractometer'
_diffrn_measurement_device_type 'SuperNova, Dual, Cu at zero, Atlas'
_diffrn_measurement_method '\w scans'
_diffrn_orient_matrix_UB_11 0.1387785000
_diffrn_orient_matrix_UB_12 0.0076022000
_diffrn_orient_matrix_UB_13 0.0228098000
_diffrn_orient_matrix_UB_21 0.0019173000
_diffrn_orient_matrix_UB_22 0.0659599000
_diffrn_orient_matrix_UB_23 -0.0478044000
_diffrn_orient_matrix_UB_31 -0.0265350000
_diffrn_orient_matrix_UB_32 0.0443320000
_diffrn_orient_matrix_UB_33 0.0672342000
_diffrn_radiation_monochromator mirror
_diffrn_radiation_probe x-ray
_diffrn_radiation_type CuK\a
_diffrn_radiation_wavelength 1.54184
_diffrn_reflns_av_R_equivalents 0.0184
_diffrn_reflns_av_unetI/netI 0.0230
_diffrn_reflns_laue_measured_fraction_full 1.000
_diffrn_reflns_laue_measured_fraction_max 1.000
_diffrn_reflns_limit_h_max 12
_diffrn_reflns_limit_h_min -13
_diffrn_reflns_limit_k_max 22
_diffrn_reflns_limit_k_min -17
_diffrn_reflns_limit_l_max 21
_diffrn_reflns_limit_l_min -19
_diffrn_reflns_number 15095
_diffrn_reflns_point_group_measured_fraction_full 1.000
_diffrn_reflns_point_group_measured_fraction_max 1.000
_diffrn_reflns_theta_full 66.599
_diffrn_reflns_theta_max 66.599
_diffrn_reflns_theta_min 3.358
_diffrn_source 'sealed X-ray tube'
_diffrn_source_type 'SuperNova (Cu) X-ray Source'
_exptl_absorpt_coefficient_mu 14.141
_exptl_absorpt_correction_T_max 0.686
_exptl_absorpt_correction_T_min 0.328
_exptl_absorpt_correction_type gaussian
_exptl_absorpt_process_details
;
CrysAlisPro, Agilent Technologies,
Version 1.171.37.33 (release 27-03-2014 CrysAlis171 .NET)
(compiled Mar 27 2014,17:12:48)
Numerical absorption correction based on gaussian integration over
            a multifaceted crystal model
Empirical absorption correction using spherical harmonics,
 implemented in SCALE3 ABSPACK scaling algorithm.
;
_exptl_crystal_colour brown
_exptl_crystal_colour_primary brown
_exptl_crystal_density_diffrn 2.033
_exptl_crystal_description irregular
_exptl_crystal_F_000 2232
_exptl_crystal_size_max 0.1632
_exptl_crystal_size_mid 0.1209
_exptl_crystal_size_min 0.0282
_refine_diff_density_max 0.574
_refine_diff_density_min -0.519
_refine_diff_density_rms 0.074
_refine_ls_extinction_coef 0.000076(6)
_refine_ls_extinction_expression Fc^*^=kFc[1+0.001xFc^2^\l^3^/sin(2\q)]^-1/4^
_refine_ls_extinction_method 'SHELXL-2014/7 (Sheldrick 2014'
_refine_ls_goodness_of_fit_ref 1.067
_refine_ls_hydrogen_treatment constr
_refine_ls_matrix_type full
_refine_ls_number_parameters 465
_refine_ls_number_reflns 6715
_refine_ls_number_restraints 0
_refine_ls_restrained_S_all 1.067
_refine_ls_R_factor_all 0.0276
_refine_ls_R_factor_gt 0.0236
_refine_ls_shift/su_max 0.001
_refine_ls_shift/su_mean 0.000
_refine_ls_structure_factor_coef Fsqd
_refine_ls_weighting_details 'w=1/[\s^2^(Fo^2^)+(0.0251P)^2^+2.0951P] where P=(Fo^2^+2Fc^2^)/3'
_refine_ls_weighting_scheme calc
_refine_ls_wR_factor_gt 0.0556
_refine_ls_wR_factor_ref 0.0575
_reflns_Friedel_coverage 0.000
_reflns_number_gt 6057
_reflns_number_total 6715
_reflns_threshold_expression 'I > 2\s(I)'
_cod_data_source_file c5dt01321f2.cif
_cod_data_source_block pyc_mn
_cod_depositor_comments 'Adding full bibliography for 7035172--7035176.cif.'
_cod_database_code 7035175
_chemical_oxdiff_formula 'C34 H32 N6 Mn1 Re1 O5 Br4'
_shelx_space_group_comment
;
The symmetry employed for this shelxl refinement is uniquely defined
by the following loop, which should always be used as a source of
symmetry information in preference to the above space-group names.
They are only intended as comments.
;
_reflns_odcompleteness_completeness 99.97
_reflns_odcompleteness_iscentric 1
_reflns_odcompleteness_theta 66.49
_olex2_refinement_description
;
1. Fixed Uiso
 At 1.2 times of:
  All C(H) groups
 At 1.5 times of:
  All C(H,H,H) groups, All O(H,H) groups
2.a Riding coordinates:
 O1W(H1WA,H1WB), O2W(H2WA,H2WB)
2.b Aromatic/amide H refined with riding coordinates:
 C1(H1), C5(H5), C4(H4), C3(H3), C8(H8), C9(H9), C11(H11), C12(H12), C14(H14),
 C15(H15), C22(H22), C23(H23), C25(H25), C26(H26), C28(H28), C29(H29)
2.c Idealised Me refined as rotating group:
 C19(H19A,H19B,H19C), C20(H20A,H20B,H20C), C33(H33A,H33B,H33C), C34(H34A,H34B,
 H34C)
;
_shelx_shelxl_version_number 2014/7
_olex2_submission_special_instructions 'No special instructions were received'

loop_
_space_group_symop_operation_xyz
'x, y, z'
'-x, y+1/2, -z+1/2'
'-x, -y, -z'
'x, -y-1/2, z-1/2'

loop_
_atom_site_label
_atom_site_type_symbol
_atom_site_fract_x
_atom_site_fract_y
_atom_site_fract_z
_atom_site_U_iso_or_equiv
_atom_site_adp_type
_atom_site_occupancy
_atom_site_site_symmetry_order
_atom_site_calc_flag
_atom_site_refinement_flags_posn
Re1 Re -0.03386(2) 0.51608(2) 0.23506(2) 0.03914(6) Uani 1 1 d .
Br1 Br -0.06355(3) 0.52917(2) 0.09561(2) 0.04727(9) Uani 1 1 d .
Br2 Br -0.02728(3) 0.64663(2) 0.24276(2) 0.05219(10) Uani 1 1 d .
Br3 Br 0.02795(3) 0.50611(3) 0.37238(2) 0.06283(13) Uani 1 1 d .
Br4 Br -0.02259(4) 0.38622(2) 0.22169(3) 0.06761(12) Uani 1 1 d .
Mn1 Mn 0.45078(4) 0.35535(3) 0.00323(3) 0.03700(12) Uani 1 1 d .
O1 O -0.2855(3) 0.5091(2) 0.25198(19) 0.0861(12) Uani 1 1 d .
O1W O 0.5509(2) 0.29442(13) 0.09138(13) 0.0493(6) Uani 1 1 d .
H1WA H 0.4884 0.2704 0.1024 0.074 Uiso 1 1 d R
H1WB H 0.6101 0.2660 0.0846 0.074 Uiso 1 1 d R
O2 O 0.3241(2) 0.38804(14) 0.08297(15) 0.0524(6) Uani 1 1 d .
O2W O 0.3744(2) 0.43168(13) -0.07883(14) 0.0502(6) Uani 1 1 d .
H2WA H 0.2965 0.4383 -0.0754 0.075 Uiso 1 1 d R
H2WB H 0.4119 0.4713 -0.0717 0.075 Uiso 1 1 d R
O3 O 0.48937(19) 0.45216(12) 0.08276(13) 0.0455(5) Uani 1 1 d .
N1 N -0.1975(4) 0.5123(2) 0.24539(16) 0.0607(9) Uani 1 1 d .
N2 N 0.1667(2) 0.52071(14) 0.22402(14) 0.0359(6) Uani 1 1 d .
N3 N 0.5996(2) 0.32519(13) -0.06529(13) 0.0339(5) Uani 1 1 d .
N4 N 0.3645(2) 0.27400(14) -0.07459(14) 0.0376(6) Uani 1 1 d .
C6 C 0.3872(3) 0.43925(17) 0.10622(17) 0.0380(7) Uani 1 1 d .
C2 C 0.3400(3) 0.48579(16) 0.16300(17) 0.0347(6) Uani 1 1 d .
C1 C 0.2170(3) 0.48130(17) 0.17397(16) 0.0353(6) Uani 1 1 d .
H1 H 0.1675 0.4499 0.1457 0.042 Uiso 1 1 calc R
C5 C 0.2403(3) 0.56467(18) 0.26572(17) 0.0395(7) Uani 1 1 d .
H5 H 0.2068 0.5915 0.3012 0.047 Uiso 1 1 calc R
C4 C 0.3633(3) 0.57146(19) 0.25792(18) 0.0426(7) Uani 1 1 d .
H4 H 0.4118 0.6022 0.2878 0.051 Uiso 1 1 calc R
C3 C 0.4136(3) 0.53215(18) 0.20519(18) 0.0399(7) Uani 1 1 d .
H3 H 0.4960 0.5368 0.1982 0.048 Uiso 1 1 calc R
C7 C 0.7138(3) 0.34987(17) -0.05938(17) 0.0386(7) Uani 1 1 d .
C8 C 0.8004(3) 0.3251(2) -0.1052(2) 0.0479(8) Uani 1 1 d .
H8 H 0.8795 0.3431 -0.1006 0.057 Uiso 1 1 calc R
C9 C 0.7686(3) 0.2751(2) -0.15587(19) 0.0505(8) Uani 1 1 d .
H9 H 0.8258 0.2588 -0.1861 0.061 Uiso 1 1 calc R
C10 C 0.6495(3) 0.24768(18) -0.16294(17) 0.0428(7) Uani 1 1 d .
C11 C 0.6102(4) 0.1946(2) -0.21538(19) 0.0562(9) Uani 1 1 d .
H11 H 0.6653 0.1766 -0.2460 0.067 Uiso 1 1 calc R
C12 C 0.4947(4) 0.1706(2) -0.22089(19) 0.0565(9) Uani 1 1 d .
H12 H 0.4710 0.1360 -0.2552 0.068 Uiso 1 1 calc R
C13 C 0.4070(3) 0.19745(19) -0.17465(18) 0.0470(8) Uani 1 1 d .
C14 C 0.2854(4) 0.1751(2) -0.1800(2) 0.0575(10) Uani 1 1 d .
H14 H 0.2579 0.1417 -0.2149 0.069 Uiso 1 1 calc R
C15 C 0.2076(3) 0.2019(2) -0.1344(2) 0.0552(9) Uani 1 1 d .
H15 H 0.1263 0.1873 -0.1384 0.066 Uiso 1 1 calc R
C16 C 0.2490(3) 0.25182(19) -0.0811(2) 0.0460(8) Uani 1 1 d .
C17 C 0.4430(3) 0.24808(16) -0.12109(16) 0.0360(6) Uani 1 1 d .
C18 C 0.5668(3) 0.27465(16) -0.11598(15) 0.0344(6) Uani 1 1 d .
C19 C 0.7477(3) 0.4039(2) -0.0026(2) 0.0515(9) Uani 1 1 d .
H19A H 0.7571 0.3831 0.0458 0.077 Uiso 1 1 calc GR
H19B H 0.6844 0.4384 -0.0048 0.077 Uiso 1 1 calc GR
H19C H 0.8236 0.4251 -0.0122 0.077 Uiso 1 1 calc GR
C20 C 0.1634(3) 0.2817(2) -0.0310(2) 0.0614(10) Uani 1 1 d .
H20A H 0.0980 0.2495 -0.0259 0.092 Uiso 1 1 calc GR
H20B H 0.1301 0.3243 -0.0516 0.092 Uiso 1 1 calc GR
H20C H 0.2071 0.2904 0.0170 0.092 Uiso 1 1 calc GR
N5 N 0.6685(2) 0.17242(15) 0.04418(15) 0.0428(6) Uani 1 1 d .
N6 N 0.4364(3) 0.16501(16) 0.08694(16) 0.0498(7) Uani 1 1 d .
C21 C 0.7831(3) 0.1728(2) 0.0275(2) 0.0511(9) Uani 1 1 d .
C22 C 0.8194(4) 0.1300(2) -0.0301(2) 0.0632(11) Uani 1 1 d .
H22 H 0.9007 0.1298 -0.0404 0.076 Uiso 1 1 calc R
C23 C 0.7366(4) 0.0896(2) -0.0697(2) 0.0638(11) Uani 1 1 d .
H23 H 0.7604 0.0628 -0.1084 0.077 Uiso 1 1 calc R
C24 C 0.6147(4) 0.08764(19) -0.05302(19) 0.0511(9) Uani 1 1 d .
C25 C 0.5217(4) 0.0456(2) -0.0921(2) 0.0619(11) Uani 1 1 d .
H25 H 0.5412 0.0189 -0.1320 0.074 Uiso 1 1 calc R
C26 C 0.4073(4) 0.0439(2) -0.0728(2) 0.0593(10) Uani 1 1 d .
H26 H 0.3487 0.0161 -0.0993 0.071 Uiso 1 1 calc R
C27 C 0.3742(3) 0.08411(18) -0.01189(19) 0.0469(8) Uani 1 1 d .
C28 C 0.2577(4) 0.0813(2) 0.0132(2) 0.0581(10) Uani 1 1 d .
H28 H 0.1970 0.0536 -0.0114 0.070 Uiso 1 1 calc R
C29 C 0.2331(4) 0.1188(2) 0.0727(2) 0.0616(10) Uani 1 1 d .
H29 H 0.1562 0.1164 0.0898 0.074 Uiso 1 1 calc R
C30 C 0.3246(4) 0.1612(2) 0.1084(2) 0.0601(10) Uani 1 1 d .
C31 C 0.4621(3) 0.12711(17) 0.02758(18) 0.0405(7) Uani 1 1 d .
C32 C 0.5856(3) 0.12984(17) 0.00598(17) 0.0412(7) Uani 1 1 d .
C33 C 0.8713(3) 0.2197(3) 0.0706(2) 0.0676(11) Uani 1 1 d .
H33A H 0.9156 0.2459 0.0371 0.101 Uiso 1 1 calc GR
H33B H 0.9279 0.1927 0.1030 0.101 Uiso 1 1 calc GR
H33C H 0.8275 0.2508 0.0997 0.101 Uiso 1 1 calc GR
C34 C 0.3006(5) 0.2054(4) 0.1735(3) 0.109(2) Uani 1 1 d .
H34A H 0.3239 0.2524 0.1646 0.163 Uiso 1 1 calc GR
H34B H 0.3476 0.1884 0.2176 0.163 Uiso 1 1 calc GR
H34C H 0.2149 0.2038 0.1800 0.163 Uiso 1 1 calc GR

loop_
_atom_site_aniso_label
_atom_site_aniso_U_11
_atom_site_aniso_U_22
_atom_site_aniso_U_33
_atom_site_aniso_U_23
_atom_site_aniso_U_13
_atom_site_aniso_U_12
Re1 0.02265(7) 0.05400(10) 0.04096(9) 0.00706(6) 0.00431(5) 0.00292(6)
Br1 0.03915(17) 0.0611(2) 0.04034(17) -0.00240(15) -0.00162(13) -0.00331(15)
Br2 0.04717(19) 0.0558(2) 0.0558(2) -0.00534(17) 0.01553(16) 0.01062(16)
Br3 0.04050(18) 0.1052(4) 0.0431(2) 0.0191(2) 0.00561(15) 0.0093(2)
Br4 0.0502(2) 0.0523(2) 0.0992(3) 0.0145(2) 0.0028(2) -0.00432(18)
Mn1 0.0344(2) 0.0343(3) 0.0435(3) -0.0030(2) 0.01004(19) 0.0000(2)
O1 0.0440(16) 0.139(4) 0.072(2) 0.040(2) -0.0086(15) 0.0016(18)
O1W 0.0594(14) 0.0422(13) 0.0476(13) 0.0011(11) 0.0113(11) 0.0004(11)
O2 0.0455(12) 0.0473(14) 0.0686(15) -0.0150(12) 0.0248(11) -0.0077(11)
O2W 0.0419(12) 0.0421(13) 0.0669(15) 0.0087(12) 0.0072(11) 0.0010(10)
O3 0.0360(11) 0.0424(13) 0.0614(14) -0.0038(11) 0.0208(10) 0.0004(10)
N1 0.076(3) 0.072(2) 0.0344(15) 0.0215(15) 0.0070(15) 0.0098(19)
N2 0.0230(11) 0.0448(15) 0.0403(13) 0.0015(11) 0.0057(10) 0.0027(10)
N3 0.0325(12) 0.0330(13) 0.0365(12) 0.0023(10) 0.0060(10) 0.0007(10)
N4 0.0326(12) 0.0343(14) 0.0451(13) 0.0022(11) -0.0001(10) -0.0031(11)
C6 0.0347(15) 0.0371(17) 0.0434(16) 0.0037(13) 0.0103(12) 0.0065(13)
C2 0.0296(14) 0.0361(16) 0.0392(15) 0.0054(13) 0.0065(12) 0.0062(12)
C1 0.0279(13) 0.0406(17) 0.0376(15) -0.0007(13) 0.0047(11) 0.0023(12)
C5 0.0323(14) 0.0499(19) 0.0359(15) -0.0041(14) 0.0023(12) 0.0044(14)
C4 0.0327(15) 0.052(2) 0.0422(16) -0.0037(15) -0.0015(13) -0.0012(14)
C3 0.0252(13) 0.0494(19) 0.0452(17) 0.0036(15) 0.0038(12) 0.0016(13)
C7 0.0328(14) 0.0409(18) 0.0426(16) 0.0043(14) 0.0063(12) -0.0024(13)
C8 0.0339(15) 0.055(2) 0.0560(19) 0.0054(17) 0.0127(14) 0.0000(15)
C9 0.0515(19) 0.052(2) 0.0511(19) 0.0011(17) 0.0224(15) 0.0045(17)
C10 0.0524(18) 0.0410(18) 0.0364(15) 0.0020(14) 0.0117(13) 0.0047(15)
C11 0.076(3) 0.055(2) 0.0401(18) -0.0089(16) 0.0164(17) 0.004(2)
C12 0.082(3) 0.050(2) 0.0376(17) -0.0111(16) 0.0043(17) -0.008(2)
C13 0.058(2) 0.0413(19) 0.0391(16) 0.0025(14) -0.0071(14) -0.0063(16)
C14 0.062(2) 0.052(2) 0.054(2) -0.0040(17) -0.0138(18) -0.0156(19)
C15 0.0401(17) 0.053(2) 0.068(2) 0.0040(18) -0.0115(17) -0.0119(16)
C16 0.0337(15) 0.0442(19) 0.0588(19) 0.0095(16) -0.0015(14) -0.0032(14)
C17 0.0386(14) 0.0321(15) 0.0361(14) 0.0030(13) -0.0016(12) -0.0009(13)
C18 0.0378(14) 0.0342(16) 0.0312(14) 0.0044(12) 0.0031(11) -0.0006(12)
C19 0.0403(17) 0.052(2) 0.063(2) -0.0092(17) 0.0087(15) -0.0118(16)
C20 0.0339(17) 0.059(2) 0.092(3) 0.000(2) 0.0089(17) -0.0050(17)
N5 0.0418(14) 0.0423(16) 0.0447(14) 0.0040(12) 0.0061(11) 0.0027(12)
N6 0.0518(16) 0.0477(17) 0.0519(16) -0.0108(14) 0.0156(13) -0.0139(14)
C21 0.0446(18) 0.055(2) 0.055(2) 0.0161(17) 0.0104(15) 0.0085(16)
C22 0.055(2) 0.069(3) 0.069(2) 0.012(2) 0.0232(19) 0.021(2)
C23 0.080(3) 0.058(3) 0.058(2) 0.0012(19) 0.023(2) 0.021(2)
C24 0.070(2) 0.0407(19) 0.0438(18) 0.0030(15) 0.0092(16) 0.0112(17)
C25 0.096(3) 0.046(2) 0.0427(19) -0.0076(17) 0.003(2) 0.010(2)
C26 0.081(3) 0.041(2) 0.053(2) -0.0043(17) -0.009(2) -0.0055(19)
C27 0.058(2) 0.0338(17) 0.0462(18) 0.0011(14) -0.0059(15) 0.0002(15)
C28 0.052(2) 0.047(2) 0.071(2) 0.0033(19) -0.0117(18) -0.0149(17)
C29 0.048(2) 0.056(2) 0.082(3) 0.001(2) 0.0112(19) -0.0169(18)
C30 0.055(2) 0.063(3) 0.065(2) -0.011(2) 0.0223(18) -0.0193(19)
C31 0.0457(17) 0.0326(16) 0.0428(16) 0.0023(13) 0.0032(13) 0.0001(14)
C32 0.0508(18) 0.0331(16) 0.0399(16) 0.0037(13) 0.0057(14) 0.0050(14)
C33 0.0432(19) 0.082(3) 0.078(3) 0.009(2) 0.0064(18) -0.003(2)
C34 0.088(3) 0.131(5) 0.119(4) -0.064(4) 0.065(3) -0.052(4)

loop_
_atom_type_symbol
_atom_type_description
_atom_type_scat_dispersion_real
_atom_type_scat_dispersion_imag
_atom_type_scat_source
C C 0.0181 0.0091 'International Tables Vol C Tables 4.2.6.8 and 6.1.1.4'
H H 0.0000 0.0000 'International Tables Vol C Tables 4.2.6.8 and 6.1.1.4'
Br Br -0.6763 1.2805 'International Tables Vol C Tables 4.2.6.8 and 6.1.1.4'
Mn Mn -0.5299 2.8052 'International Tables Vol C Tables 4.2.6.8 and 6.1.1.4'
N N 0.0311 0.0180 'International Tables Vol C Tables 4.2.6.8 and 6.1.1.4'
O O 0.0492 0.0322 'International Tables Vol C Tables 4.2.6.8 and 6.1.1.4'
Re Re -5.2083 5.8923 'International Tables Vol C Tables 4.2.6.8 and 6.1.1.4'

loop_
_exptl_crystal_face_index_h
_exptl_crystal_face_index_k
_exptl_crystal_face_index_l
_exptl_crystal_face_perp_dist
_exptl_oxdiff_crystal_face_indexfrac_h
_exptl_oxdiff_crystal_face_indexfrac_k
_exptl_oxdiff_crystal_face_indexfrac_l
_exptl_oxdiff_crystal_face_x
_exptl_oxdiff_crystal_face_y
_exptl_oxdiff_crystal_face_z
-1 0 1 0.0141 -0.9996 -0.0005 1.0002 -0.1159 -0.0498 0.0938
1 -4 0 0.0661 1.0003 -3.9998 -0.0001 0.1084 -0.2619 -0.2039
-1 4 -4 0.0534 -1.0011 4.0007 -3.9993 -0.1997 0.4531 -0.0650
2 -7 -10 0.0410 1.9984 -6.9974 -9.9990 -0.0039 0.0203 -1.0355
0 0 1 0.0411 0.0002 -0.0002 0.9999 0.0228 -0.0478 0.0672
-1 -2 -1 0.0618 -0.9998 -2.0001 -0.9994 -0.1768 -0.0861 -0.1293
1 2 1 0.0618 0.9998 2.0001 0.9994 0.1768 0.0861 0.1293
1 0 -1 0.0141 0.9996 0.0005 -1.0002 0.1159 0.0498 -0.0938
2 2 5 0.0441 2.0005 1.9995 4.9985 0.4068 -0.1032 0.3716

loop_
_geom_angle_atom_site_label_1
_geom_angle_atom_site_label_2
_geom_angle_atom_site_label_3
_geom_angle
Br1 Re1 Br2 87.429(13)
Br3 Re1 Br1 171.728(13)
Br3 Re1 Br2 91.066(16)
Br3 Re1 Br4 90.459(17)
Br4 Re1 Br1 90.346(16)
Br4 Re1 Br2 174.759(14)
N1 Re1 Br1 94.77(9)
N1 Re1 Br2 93.28(12)
N1 Re1 Br3 93.44(9)
N1 Re1 Br4 91.63(12)
N1 Re1 N2 179.26(11)
N2 Re1 Br1 85.97(6)
N2 Re1 Br2 86.69(7)
N2 Re1 Br3 85.82(6)
N2 Re1 Br4 88.42(7)
O1W Mn1 O2 88.77(10)
O1W Mn1 O2W 169.45(10)
O1W Mn1 O3 86.42(9)
O1W Mn1 N3 85.70(9)
O1W Mn1 N4 103.10(9)
O1W Mn1 C6 87.95(9)
O2 Mn1 O3 57.28(8)
O2 Mn1 N3 172.19(10)
O2 Mn1 N4 110.99(9)
O2 Mn1 C6 28.48(9)
O2W Mn1 O2 91.68(10)
O2W Mn1 O3 84.96(9)
O2W Mn1 N3 92.76(9)
O2W Mn1 N4 86.57(10)
O2W Mn1 C6 87.43(10)
O3 Mn1 C6 28.82(9)
N3 Mn1 O3 116.74(8)
N3 Mn1 N4 75.72(9)
N3 Mn1 C6 145.43(10)
N4 Mn1 O3 165.23(9)
N4 Mn1 C6 138.69(9)
Mn1 O1W H1WA 96.2
Mn1 O1W H1WB 124.3
H1WA O1W H1WB 108.4
C6 O2 Mn1 94.71(18)
Mn1 O2W H2WA 110.8
Mn1 O2W H2WB 110.4
H2WA O2W H2WB 108.1
C6 O3 Mn1 86.6(2)
O1 N1 Re1 178.3(4)
C1 N2 Re1 121.1(2)
C1 N2 C5 118.0(2)
C5 N2 Re1 120.9(2)
C7 N3 Mn1 126.8(2)
C7 N3 C18 119.3(3)
C18 N3 Mn1 113.91(18)
C16 N4 Mn1 127.8(2)
C16 N4 C17 119.0(3)
C17 N4 Mn1 113.12(18)
O2 C6 Mn1 56.82(16)
O2 C6 O3 121.3(3)
O2 C6 C2 119.0(3)
O3 C6 Mn1 64.54(17)
O3 C6 C2 119.7(3)
C2 C6 Mn1 175.3(2)
C1 C2 C6 118.2(3)
C3 C2 C6 123.0(3)
C3 C2 C1 118.8(3)
N2 C1 C2 122.4(3)
N2 C1 H1 118.8
C2 C1 H1 118.8
N2 C5 H5 118.7
N2 C5 C4 122.5(3)
C4 C5 H5 118.7
C5 C4 H4 120.4
C5 C4 C3 119.1(3)
C3 C4 H4 120.4
C2 C3 H3 120.4
C4 C3 C2 119.1(3)
C4 C3 H3 120.4
N3 C7 C8 121.1(3)
N3 C7 C19 118.1(3)
C8 C7 C19 120.8(3)
C7 C8 H8 120.0
C9 C8 C7 120.0(3)
C9 C8 H8 120.0
C8 C9 H9 119.9
C8 C9 C10 120.1(3)
C10 C9 H9 119.9
C9 C10 C11 122.8(3)
C9 C10 C18 117.3(3)
C18 C10 C11 119.8(3)
C10 C11 H11 119.6
C12 C11 C10 120.8(3)
C12 C11 H11 119.6
C11 C12 H12 119.4
C11 C12 C13 121.1(3)
C13 C12 H12 119.4
C14 C13 C12 122.8(3)
C14 C13 C17 117.4(3)
C17 C13 C12 119.8(3)
C13 C14 H14 120.0
C15 C14 C13 120.0(3)
C15 C14 H14 120.0
C14 C15 H15 119.9
C14 C15 C16 120.2(3)
C16 C15 H15 119.9
N4 C16 C15 121.1(3)
N4 C16 C20 118.5(3)
C15 C16 C20 120.4(3)
N4 C17 C13 122.3(3)
N4 C17 C18 118.8(3)
C13 C17 C18 119.0(3)
N3 C18 C10 122.1(3)
N3 C18 C17 118.5(3)
C10 C18 C17 119.5(3)
C7 C19 H19A 109.5
C7 C19 H19B 109.5
C7 C19 H19C 109.5
H19A C19 H19B 109.5
H19A C19 H19C 109.5
H19B C19 H19C 109.5
C16 C20 H20A 109.5
C16 C20 H20B 109.5
C16 C20 H20C 109.5
H20A C20 H20B 109.5
H20A C20 H20C 109.5
H20B C20 H20C 109.5
C21 N5 C32 119.1(3)
C30 N6 C31 118.6(3)
N5 C21 C22 120.8(4)
N5 C21 C33 117.6(4)
C22 C21 C33 121.6(3)
C21 C22 H22 119.9
C23 C22 C21 120.2(4)
C23 C22 H22 119.9
C22 C23 H23 119.8
C22 C23 C24 120.3(4)
C24 C23 H23 119.8
C23 C24 C25 123.7(4)
C23 C24 C32 116.5(4)
C32 C24 C25 119.8(4)
C24 C25 H25 119.2
C26 C25 C24 121.6(4)
C26 C25 H25 119.2
C25 C26 H26 119.6
C25 C26 C27 120.8(4)
C27 C26 H26 119.6
C28 C27 C26 123.0(4)
C28 C27 C31 117.2(3)
C31 C27 C26 119.7(3)
C27 C28 H28 119.8
C29 C28 C27 120.3(3)
C29 C28 H28 119.8
C28 C29 H29 120.4
C28 C29 C30 119.3(4)
C30 C29 H29 120.4
N6 C30 C29 122.5(4)
N6 C30 C34 116.3(4)
C29 C30 C34 121.3(4)
N6 C31 C27 122.2(3)
N6 C31 C32 118.3(3)
C27 C31 C32 119.6(3)
N5 C32 C24 122.9(3)
N5 C32 C31 118.5(3)
C24 C32 C31 118.5(3)
C21 C33 H33A 109.5
C21 C33 H33B 109.5
C21 C33 H33C 109.5
H33A C33 H33B 109.5
H33A C33 H33C 109.5
H33B C33 H33C 109.5
C30 C34 H34A 109.5
C30 C34 H34B 109.5
C30 C34 H34C 109.5
H34A C34 H34B 109.5
H34A C34 H34C 109.5
H34B C34 H34C 109.5

loop_
_geom_bond_atom_site_label_1
_geom_bond_atom_site_label_2
_geom_bond_distance
Re1 Br1 2.5227(4)
Re1 Br2 2.5244(5)
Re1 Br3 2.5129(4)
Re1 Br4 2.5224(5)
Re1 N1 1.825(4)
Re1 N2 2.231(2)
Mn1 O1W 2.182(2)
Mn1 O2 2.200(2)
Mn1 O2W 2.194(2)
Mn1 O3 2.369(2)
Mn1 N3 2.230(2)
Mn1 N4 2.249(3)
Mn1 C6 2.619(3)
O1 N1 0.986(4)
O1W H1WA 0.8679
O1W H1WB 0.8675
O2 C6 1.253(4)
O2W H2WA 0.8723
O2W H2WB 0.8718
O3 C6 1.265(4)
N2 C1 1.345(4)
N2 C5 1.346(4)
N3 C7 1.333(4)
N3 C18 1.361(4)
N4 C16 1.331(4)
N4 C17 1.361(4)
C6 C2 1.498(4)
C2 C1 1.387(4)
C2 C3 1.380(5)
C1 H1 0.9300
C5 H5 0.9300
C5 C4 1.377(4)
C4 H4 0.9300
C4 C3 1.379(5)
C3 H3 0.9300
C7 C8 1.410(4)
C7 C19 1.483(5)
C8 H8 0.9300
C8 C9 1.351(5)
C9 H9 0.9300
C9 C10 1.402(5)
C10 C11 1.431(5)
C10 C18 1.407(4)
C11 H11 0.9300
C11 C12 1.342(6)
C12 H12 0.9300
C12 C13 1.436(5)
C13 C14 1.395(5)
C13 C17 1.403(5)
C14 H14 0.9300
C14 C15 1.352(6)
C15 H15 0.9300
C15 C16 1.403(5)
C16 C20 1.489(5)
C17 C18 1.445(4)
C19 H19A 0.9600
C19 H19B 0.9600
C19 H19C 0.9600
C20 H20A 0.9600
C20 H20B 0.9600
C20 H20C 0.9600
N5 C21 1.324(4)
N5 C32 1.358(5)
N6 C30 1.327(5)
N6 C31 1.354(4)
C21 C22 1.418(6)
C21 C33 1.485(6)
C22 H22 0.9300
C22 C23 1.345(7)
C23 H23 0.9300
C23 C24 1.402(6)
C24 C25 1.430(6)
C24 C32 1.406(5)
C25 H25 0.9300
C25 C26 1.339(6)
C26 H26 0.9300
C26 C27 1.426(5)
C27 C28 1.401(6)
C27 C31 1.408(5)
C28 H28 0.9300
C28 C29 1.347(6)
C29 H29 0.9300
C29 C30 1.399(6)
C30 C34 1.501(6)
C31 C32 1.450(5)
C33 H33A 0.9600
C33 H33B 0.9600
C33 H33C 0.9600
C34 H34A 0.9600
C34 H34B 0.9600
C34 H34C 0.9600

loop_
_geom_torsion_atom_site_label_1
_geom_torsion_atom_site_label_2
_geom_torsion_atom_site_label_3
_geom_torsion_atom_site_label_4
_geom_torsion
Re1 N2 C1 C2 176.4(2)
Re1 N2 C5 C4 -176.7(3)
Mn1 O2 C6 O3 -2.6(3)
Mn1 O2 C6 C2 177.4(2)
Mn1 O3 C6 O2 2.5(3)
Mn1 O3 C6 C2 -177.6(3)
Mn1 N3 C7 C8 178.4(2)
Mn1 N3 C7 C19 -1.0(4)
Mn1 N3 C18 C10 -178.4(2)
Mn1 N3 C18 C17 1.4(3)
Mn1 N4 C16 C15 177.9(3)
Mn1 N4 C16 C20 -1.5(5)
Mn1 N4 C17 C13 -179.2(2)
Mn1 N4 C17 C18 -0.4(3)
O2 C6 C2 C1 -16.0(4)
O2 C6 C2 C3 163.3(3)
O3 C6 C2 C1 164.1(3)
O3 C6 C2 C3 -16.6(5)
N2 C5 C4 C3 0.3(5)
N3 C7 C8 C9 -0.5(5)
N4 C17 C18 N3 -0.7(4)
N4 C17 C18 C10 179.1(3)
C6 C2 C1 N2 179.6(3)
C6 C2 C3 C4 -177.9(3)
C1 N2 C5 C4 1.3(5)
C1 C2 C3 C4 1.3(5)
C5 N2 C1 C2 -1.6(5)
C5 C4 C3 C2 -1.6(5)
C3 C2 C1 N2 0.3(5)
C7 N3 C18 C10 -0.4(4)
C7 N3 C18 C17 179.4(3)
C7 C8 C9 C10 -0.1(6)
C8 C9 C10 C11 -179.9(4)
C8 C9 C10 C18 0.4(5)
C9 C10 C11 C12 -179.1(4)
C9 C10 C18 N3 -0.2(5)
C9 C10 C18 C17 -180.0(3)
C10 C11 C12 C13 0.2(6)
C11 C10 C18 N3 -179.9(3)
C11 C10 C18 C17 0.3(5)
C11 C12 C13 C14 178.4(4)
C11 C12 C13 C17 -2.0(6)
C12 C13 C14 C15 179.5(4)
C12 C13 C17 N4 -178.3(3)
C12 C13 C17 C18 2.9(5)
C13 C14 C15 C16 -0.7(6)
C13 C17 C18 N3 178.1(3)
C13 C17 C18 C10 -2.1(4)
C14 C13 C17 N4 1.3(5)
C14 C13 C17 C18 -177.5(3)
C14 C15 C16 N4 0.5(6)
C14 C15 C16 C20 179.8(4)
C16 N4 C17 C13 -1.6(5)
C16 N4 C17 C18 177.2(3)
C17 N4 C16 C15 0.7(5)
C17 N4 C16 C20 -178.7(3)
C17 C13 C14 C15 -0.2(5)
C18 N3 C7 C8 0.7(5)
C18 N3 C7 C19 -178.8(3)
C18 C10 C11 C12 0.6(6)
C19 C7 C8 C9 179.0(3)
N5 C21 C22 C23 1.6(6)
N6 C31 C32 N5 -2.7(5)
N6 C31 C32 C24 176.5(3)
C21 N5 C32 C24 -2.6(5)
C21 N5 C32 C31 176.6(3)
C21 C22 C23 C24 -2.1(6)
C22 C23 C24 C25 -179.4(4)
C22 C23 C24 C32 0.3(6)
C23 C24 C25 C26 178.0(4)
C23 C24 C32 N5 2.1(5)
C23 C24 C32 C31 -177.1(3)
C24 C25 C26 C27 -0.1(6)
C25 C24 C32 N5 -178.1(3)
C25 C24 C32 C31 2.7(5)
C25 C26 C27 C28 -176.5(4)
C25 C26 C27 C31 1.1(6)
C26 C27 C28 C29 177.6(4)
C26 C27 C31 N6 -178.3(3)
C26 C27 C31 C32 -0.2(5)
C27 C28 C29 C30 1.0(7)
C27 C31 C32 N5 179.1(3)
C27 C31 C32 C24 -1.7(5)
C28 C27 C31 N6 -0.6(5)
C28 C27 C31 C32 177.5(3)
C28 C29 C30 N6 -1.5(7)
C28 C29 C30 C34 178.2(5)
C30 N6 C31 C27 0.1(6)
C30 N6 C31 C32 -178.0(4)
C31 N6 C30 C29 1.0(7)
C31 N6 C30 C34 -178.8(5)
C31 C27 C28 C29 0.0(6)
C32 N5 C21 C22 0.7(5)
C32 N5 C21 C33 -179.7(3)
C32 C24 C25 C26 -1.8(6)
C33 C21 C22 C23 -178.0(4)
